data_8100403
loop_
_publ_author_name
'Liu, Cheng-Qi'
'Shi, Jing-Min'
'Wu, Chang-Ju'

_publ_section_title
;
Crystal structure of nitratodi(1,3-propanediamine)cobalt(II) mononitrate 
monohydrate, [Co(C~3~H~10~N~2)~2(NO~3~)]NO~3~ &#x00B7; H~2~O
;
_journal_issue 3
_journal_name_full 'Zeitschrift f\"ur Kristallographie - New Crystal Structures'
_journal_page_first 297
_journal_page_last 298
_journal_volume 218
_journal_year 2003
_chemical_formula_structural '[Co(C3 H10 N2)2(NO3)]NO3 &#x00B7; H2 O'
_chemical_formula_sum 'C6 H22 Co N6 O7'
_chemical_formula_weight 349.23
_space_group_IT_number 14
_symmetry_cell_setting monoclinic
_symmetry_space_group_name_Hall '-P 2ybc'
_symmetry_space_group_name_H-M 'P 1 21/c 1'
_cell_angle_alpha 90.00
_cell_angle_beta 93.45(2)
_cell_angle_gamma 90.00
_cell_formula_units_Z 4
_cell_length_a 8.763(10)
_cell_length_b 10.217(11)
_cell_length_c 15.825(17)
_cell_measurement_temperature 293(2)
_cell_volume 1414(3)
_diffrn_ambient_temperature 293(2)
_exptl_crystal_density_diffrn 1.640
_cod_original_sg_symbol_H-M 'P 21/c'
_cod_original_formula_sum 'C6 H22 Co1 N6 O7'
_cod_database_code 8100403

loop_
_symmetry_equiv_pos_as_xyz
'x, y, z'
'-x, y+1/2, -z+1/2'
'-x, -y, -z'
'x, -y-1/2, z-1/2'

loop_
_atom_site_label
_atom_site_type_symbol
_atom_site_fract_x
_atom_site_fract_y
_atom_site_fract_z
_atom_site_U_iso_or_equiv
_atom_site_adp_type
_atom_site_occupancy
_atom_site_symmetry_multiplicity
_atom_site_Wyckoff_symbol
_atom_site_calc_flag
_atom_site_refinement_flags
_atom_site_disorder_assembly
_atom_site_disorder_group
Co1 Co 0.92306(6) 0.85165(5) 0.13210(3) 0.0312(2) Uani 1 4 e d . . .
N1 N 1.0770(4) 0.7644(4) 0.2070(2) 0.0396(9) Uani 1 4 e d . . .
H1A H 1.1058 0.8202 0.2491 0.048 Uiso 1 4 e calc R . .
H1B H 1.0327 0.6952 0.2308 0.048 Uiso 1 4 e calc R . .
N2 N 0.9283(4) 0.7040(4) 0.0540(2) 0.0502(10) Uani 1 4 e d . . .
H2A H 0.8889 0.6334 0.0789 0.060 Uiso 1 4 e calc R . .
H2B H 0.8674 0.7225 0.0077 0.060 Uiso 1 4 e calc R . .
N3 N 0.7709(4) 0.9384(3) 0.0565(2) 0.0356(8) Uani 1 4 e d . . .
H3A H 0.8207 0.9872 0.0196 0.043 Uiso 1 4 e calc R . .
H3B H 0.7190 0.8763 0.0264 0.043 Uiso 1 4 e calc R . .
N4 N 0.7578(4) 0.7790(4) 0.1942(2) 0.0416(9) Uani 1 4 e d . . .
H4A H 0.7067 0.7204 0.1608 0.050 Uiso 1 4 e calc R . .
H4B H 0.7990 0.7355 0.2395 0.050 Uiso 1 4 e calc R . .
N5 N 1.0615(5) 1.0457(5) 0.1439(3) 0.0606(12) Uani 1 4 e d . . .
N6 N 0.6752(5) 0.4486(5) 0.1383(2) 0.0486(10) Uani 1 4 e d . . .
O1 O 0.9545(3) 1.0113(3) 0.19441(17) 0.0368(7) Uani 1 4 e d . . .
O2 O 1.0806(3) 0.9552(3) 0.08680(16) 0.0338(7) Uani 1 4 e d . . .
O3 O 1.1308(4) 1.1507(3) 0.1485(2) 0.0629(10) Uani 1 4 e d . . .
O4 O 0.8047(5) 0.4832(4) 0.1592(3) 0.0766(12) Uani 1 4 e d . . .
O5 O 0.5801(6) 0.5334(5) 0.1176(3) 0.1138(18) Uani 1 4 e d . . .
O6 O 0.6397(5) 0.3352(4) 0.1410(3) 0.0833(13) Uani 1 4 e d . . .
O7 O 0.3664(8) 0.2804(6) 0.0431(4) 0.180(3) Uani 1 4 e d DU . .
C1 C 1.2156(5) 0.7183(5) 0.1680(3) 0.0468(12) Uani 1 4 e d . . .
H1C H 1.2846 0.6798 0.2113 0.056 Uiso 1 4 e calc R . .
H1D H 1.2671 0.7925 0.1442 0.056 Uiso 1 4 e calc R . .
C2 C 1.1801(6) 0.6197(5) 0.1001(3) 0.0542(13) Uani 1 4 e d . . .
H2C H 1.1300 0.5453 0.1246 0.065 Uiso 1 4 e calc R . .
H2D H 1.2753 0.5889 0.0789 0.065 Uiso 1 4 e calc R . .
C3 C 1.0802(6) 0.6703(5) 0.0272(3) 0.0492(12) Uani 1 4 e d . . .
H3C H 1.1270 0.7473 0.0038 0.059 Uiso 1 4 e calc R . .
H3D H 1.0708 0.6042 -0.0168 0.059 Uiso 1 4 e calc R . .
C4 C 0.6597(5) 1.0226(5) 0.0957(3) 0.0463(12) Uani 1 4 e d . . .
H4C H 0.5959 1.0656 0.0518 0.056 Uiso 1 4 e calc R . .
H4D H 0.7133 1.0897 0.1291 0.056 Uiso 1 4 e calc R . .
C5 C 0.5604(5) 0.9443(5) 0.1517(3) 0.0523(13) Uani 1 4 e d . . .
H5A H 0.5041 0.8799 0.1172 0.063 Uiso 1 4 e calc R . .
H5B H 0.4865 1.0026 0.1751 0.063 Uiso 1 4 e calc R . .
C6 C 0.6479(5) 0.8745(5) 0.2236(3) 0.0500(13) Uani 1 4 e d . . .
H6A H 0.7022 0.9388 0.2591 0.060 Uiso 1 4 e calc R . .
H6B H 0.5760 0.8299 0.2579 0.060 Uiso 1 4 e calc R . .
H1 H 0.4199 0.2895 -0.0030 0.080 Uiso 1 4 e d D . .
H2 H 0.3320 0.2216 0.0608 0.080 Uiso 1 4 e d D . .

loop_
_atom_site_aniso_label
_atom_site_aniso_U_11
_atom_site_aniso_U_22
_atom_site_aniso_U_33
_atom_site_aniso_U_23
_atom_site_aniso_U_13
_atom_site_aniso_U_12
Co1 0.0325(3) 0.0256(3) 0.0352(3) -0.0001(2) 0.0008(2) -0.0038(3)
N1 0.039(2) 0.040(2) 0.0394(19) 0.0109(17) -0.0001(16) -0.0031(18)
N2 0.043(2) 0.039(2) 0.067(3) -0.015(2) -0.0093(19) 0.001(2)
N3 0.041(2) 0.028(2) 0.0378(19) 0.0019(16) 0.0005(15) -0.0041(17)
N4 0.036(2) 0.038(2) 0.051(2) 0.0050(18) 0.0047(17) -0.0021(18)
N5 0.066(3) 0.059(3) 0.057(3) 0.000(2) -0.003(2) 0.001(3)
N6 0.051(3) 0.047(3) 0.047(2) 0.007(2) -0.0030(19) -0.009(2)
O1 0.0399(17) 0.0379(18) 0.0335(15) -0.0051(13) 0.0107(13) -0.0078(14)
O2 0.0426(17) 0.0286(16) 0.0307(14) -0.0047(12) 0.0063(12) -0.0058(14)
O3 0.076(3) 0.033(2) 0.082(2) -0.0178(18) 0.025(2) -0.0354(19)
O4 0.057(3) 0.058(2) 0.113(3) -0.004(2) -0.012(2) -0.021(2)
O5 0.089(4) 0.098(4) 0.150(4) 0.034(3) -0.035(3) 0.015(3)
O6 0.081(3) 0.045(3) 0.126(4) -0.007(2) 0.021(3) -0.023(2)
O7 0.176(5) 0.140(5) 0.211(5) -0.074(5) -0.111(5) 0.021(4)
C1 0.033(3) 0.052(3) 0.055(3) 0.006(2) 0.000(2) 0.003(2)
C2 0.044(3) 0.044(3) 0.075(3) -0.002(3) 0.009(3) 0.011(2)
C3 0.054(3) 0.038(3) 0.056(3) -0.012(2) 0.006(2) 0.002(2)
C4 0.044(3) 0.041(3) 0.053(3) 0.000(2) -0.002(2) 0.012(2)
C5 0.042(3) 0.051(3) 0.064(3) -0.002(3) 0.010(2) 0.011(3)
C6 0.044(3) 0.055(3) 0.053(3) 0.002(2) 0.015(2) -0.003(2)

loop_
_geom_bond_atom_site_label_1
_geom_bond_atom_site_label_2
_geom_bond_distance
_geom_bond_site_symmetry_2
_geom_bond_publ_flag
Co1 O2 1.913(3) . ?
Co1 O1 1.918(3) . ?
Co1 N4 1.945(4) . ?
Co1 N3 1.950(3) . ?
Co1 N2 1.952(4) . ?
Co1 N1 1.957(4) . ?
Co1 N5 2.326(5) . ?
N1 C1 1.472(5) . ?
N1 H1A 0.9000 . ?
N1 H1B 0.9000 . ?
N2 C3 1.463(6) . ?
N2 H2A 0.9000 . ?
N2 H2B 0.9000 . ?
N3 C4 1.465(5) . ?
N3 H3A 0.9000 . ?
N3 H3B 0.9000 . ?
N4 C6 1.466(6) . ?
N4 H4A 0.9000 . ?
N4 H4B 0.9000 . ?
N5 O3 1.233(5) . ?
N5 O2 1.310(5) . ?
N5 O1 1.316(5) . ?
N6 O6 1.201(5) . ?
N6 O4 1.215(5) . ?
N6 O5 1.233(5) . ?
O7 H1 0.895(8) . ?
O7 H2 0.736(7) . ?
C1 C2 1.493(7) . ?
C1 H1C 0.9700 . ?
C1 H1D 0.9700 . ?
C2 C3 1.498(7) . ?
C2 H2C 0.9700 . ?
C2 H2D 0.9700 . ?
C3 H3C 0.9700 . ?
C3 H3D 0.9700 . ?
C4 C5 1.508(6) . ?
C4 H4C 0.9700 . ?
C4 H4D 0.9700 . ?
C5 C6 1.512(6) . ?
C5 H5A 0.9700 . ?
C5 H5B 0.9700 . ?
C6 H6A 0.9700 . ?
C6 H6B 0.9700 . ?
